data_7025791
loop_
_publ_author_name
'Rubio, Miguel'
'Siegler, Maxime A.'
'Spek, Anthony L.'
'Reek, Joost N. H.'

_publ_section_title
;
 Heterotopic silver-NHC complexes: from coordination polymers to
 supramolecular assemblies.
;
_journal_issue 23
_journal_name_full 'Dalton transactions (Cambridge, England : 2003)'
_journal_page_first 5432
_journal_page_last 5435
_journal_paper_doi 10.1039/c003352a
_journal_volume 39
_journal_year 2010
_chemical_formula_moiety 'C19 H19 Ag F3 N3 O3 S'
_chemical_formula_sum 'C19 H19 Ag F3 N3 O3 S'
_chemical_formula_weight 534.30
_chemical_name_systematic
;
?
;
_space_group_IT_number 15
_symmetry_cell_setting monoclinic
_symmetry_space_group_name_Hall '-C 2yc'
_symmetry_space_group_name_H-M 'C 1 2/c 1'
_atom_sites_solution_hydrogens difmap
_atom_sites_solution_primary direct
_atom_sites_solution_secondary difmap
_audit_creation_method SHELXL-97
_cell_angle_alpha 90.00
_cell_angle_beta 103.914(4)
_cell_angle_gamma 90.00
_cell_formula_units_Z 8
_cell_length_a 19.9067(13)
_cell_length_b 13.9335(7)
_cell_length_c 15.7007(5)
_cell_measurement_reflns_used 19911
_cell_measurement_temperature 110(2)
_cell_measurement_theta_max 27.48
_cell_measurement_theta_min 1.80
_cell_volume 4227.1(4)
_computing_cell_refinement 'PEAKREF (Schreurs, 2005)'
_computing_data_collection 'COLLECT (Nonius, 1999)'
_computing_data_reduction 'EVALCCD (Duisenberg et al., 2003)'
_computing_molecular_graphics 'PLATON (Spek, 2003)'
_computing_publication_material 'PLATON (Spek, 2003)'
_computing_structure_refinement 'SHELXL-97 (Sheldrick, 2008)'
_computing_structure_solution 'SHELXS-86 (Sheldrick, 2008)'
_diffrn_ambient_temperature 110(2)
_diffrn_measured_fraction_theta_full 1.000
_diffrn_measured_fraction_theta_max 1.000
_diffrn_measurement_device_type 'Nonius KappaCCD diffractometer'
_diffrn_measurement_method '\f and \w scans'
_diffrn_radiation_monochromator graphite
_diffrn_radiation_source 'rotating anode'
_diffrn_radiation_type MoK\a
_diffrn_radiation_wavelength 0.71073
_diffrn_reflns_av_R_equivalents 0.0503
_diffrn_reflns_av_sigmaI/netI 0.0246
_diffrn_reflns_limit_h_max 24
_diffrn_reflns_limit_h_min -24
_diffrn_reflns_limit_k_max 17
_diffrn_reflns_limit_k_min -17
_diffrn_reflns_limit_l_max 19
_diffrn_reflns_limit_l_min -19
_diffrn_reflns_number 52806
_diffrn_reflns_theta_full 26.00
_diffrn_reflns_theta_max 26.00
_diffrn_reflns_theta_min 1.80
_exptl_absorpt_coefficient_mu 1.104
_exptl_absorpt_correction_T_max 0.97
_exptl_absorpt_correction_T_min 0.81
_exptl_absorpt_correction_type analytical
_exptl_absorpt_process_details '(SADABS; Sheldrick, 2008)'
_exptl_crystal_colour colorless
_exptl_crystal_density_diffrn 1.679
_exptl_crystal_density_method 'not measured'
_exptl_crystal_description 'irregular shape'
_exptl_crystal_F_000 2144
_exptl_crystal_size_max 0.19
_exptl_crystal_size_mid 0.06
_exptl_crystal_size_min 0.06
_refine_diff_density_max 0.893
_refine_diff_density_min -0.512
_refine_diff_density_rms 0.077
_refine_ls_extinction_method none
_refine_ls_goodness_of_fit_ref 1.022
_refine_ls_hydrogen_treatment constr
_refine_ls_matrix_type full
_refine_ls_number_parameters 274
_refine_ls_number_reflns 4149
_refine_ls_number_restraints 0
_refine_ls_restrained_S_all 1.022
_refine_ls_R_factor_all 0.0420
_refine_ls_R_factor_gt 0.0272
_refine_ls_shift/su_max 0.000
_refine_ls_shift/su_mean 0.000
_refine_ls_structure_factor_coef Fsqd
_refine_ls_weighting_details 'calc w=1/[\s^2^(Fo^2^)+(0.0231P)^2^+12.8578P] where P=(Fo^2^+2Fc^2^)/3'
_refine_ls_weighting_scheme calc
_refine_ls_wR_factor_gt 0.0574
_refine_ls_wR_factor_ref 0.0626
_reflns_number_gt 3367
_reflns_number_total 4149
_reflns_threshold_expression I>2\s(I)
_cod_data_source_file c003352a.txt
_cod_data_source_block 4
_cod_original_sg_symbol_H-M 'C 2/c'
_cod_database_code 7025791

loop_
_symmetry_equiv_pos_as_xyz
'x, y, z'
'-x, y, -z+1/2'
'x+1/2, y+1/2, z'
'-x+1/2, y+1/2, -z+1/2'
'-x, -y, -z'
'x, -y, z-1/2'
'-x+1/2, -y+1/2, -z'
'x+1/2, -y+1/2, z-1/2'

loop_
_atom_site_label
_atom_site_type_symbol
_atom_site_fract_x
_atom_site_fract_y
_atom_site_fract_z
_atom_site_U_iso_or_equiv
_atom_site_adp_type
_atom_site_occupancy
_atom_site_symmetry_multiplicity
_atom_site_calc_flag
_atom_site_refinement_flags
Ag1 Ag 0.0000 0.28884(2) 0.7500 0.02131(8) Uani 1 2 d S
Ag2 Ag 0.0000 0.08504(2) 0.2500 0.02736(9) Uani 1 2 d S
C1 C 0.08238(13) 0.28512(19) 0.68980(16) 0.0201(6) Uani 1 1 d .
C2 C 0.15653(14) 0.2377(2) 0.61021(18) 0.0250(6) Uani 1 1 d .
H2 H 0.1777 0.1995 0.5738 0.030 Uiso 1 1 calc R
C3 C 0.17696(15) 0.3256(2) 0.64266(18) 0.0265(6) Uani 1 1 d .
H3 H 0.2154 0.3612 0.6339 0.032 Uiso 1 1 calc R
C4 C 0.05711(14) 0.12734(19) 0.61420(17) 0.0219(6) Uani 1 1 d .
H4A H 0.0336 0.1099 0.6609 0.026 Uiso 1 1 calc R
H4B H 0.0877 0.0734 0.6071 0.026 Uiso 1 1 calc R
C5 C 0.00373(14) 0.14347(19) 0.52913(17) 0.0203(6) Uani 1 1 d .
C6 C -0.05689(15) 0.1934(2) 0.52574(19) 0.0276(6) Uani 1 1 d .
H6 H -0.0670 0.2170 0.5781 0.033 Uiso 1 1 calc R
C7 C -0.10233(15) 0.2087(2) 0.44603(19) 0.0302(7) Uani 1 1 d .
H7 H -0.1440 0.2435 0.4425 0.036 Uiso 1 1 calc R
C8 C -0.08677(15) 0.1728(2) 0.37108(19) 0.0271(6) Uani 1 1 d .
H8 H -0.1187 0.1830 0.3162 0.033 Uiso 1 1 calc R
C9 C 0.01588(14) 0.11042(19) 0.45104(17) 0.0219(6) Uani 1 1 d .
H9 H 0.0575 0.0763 0.4530 0.026 Uiso 1 1 calc R
C10 C 0.13154(14) 0.4446(2) 0.73589(17) 0.0228(6) Uani 1 1 d .
C11 C 0.08494(15) 0.5156(2) 0.69704(18) 0.0280(7) Uani 1 1 d .
C12 C 0.08565(16) 0.6013(2) 0.7422(2) 0.0322(7) Uani 1 1 d .
H12 H 0.0543 0.6507 0.7168 0.039 Uiso 1 1 calc R
C13 C 0.13074(16) 0.6173(2) 0.82336(19) 0.0304(7) Uani 1 1 d .
C14 C 0.17695(16) 0.5458(2) 0.85899(18) 0.0291(7) Uani 1 1 d .
H14 H 0.2085 0.5565 0.9140 0.035 Uiso 1 1 calc R
C15 C 0.17856(14) 0.4582(2) 0.81641(17) 0.0242(6) Uani 1 1 d .
C16 C 0.03568(19) 0.5013(2) 0.6093(2) 0.0448(9) Uani 1 1 d .
H16A H -0.0029 0.4607 0.6160 0.067 Uiso 1 1 calc R
H16B H 0.0599 0.4702 0.5693 0.067 Uiso 1 1 calc R
H16C H 0.0179 0.5637 0.5851 0.067 Uiso 1 1 calc R
C17 C 0.1285(2) 0.7103(2) 0.8717(2) 0.0457(9) Uani 1 1 d .
H17A H 0.0927 0.7520 0.8366 0.069 Uiso 0.50 1 calc PR
H17B H 0.1736 0.7422 0.8816 0.069 Uiso 0.50 1 calc PR
H17C H 0.1177 0.6970 0.9282 0.069 Uiso 0.50 1 calc PR
H17D H 0.1632 0.7088 0.9277 0.069 Uiso 0.50 1 calc PR
H17E H 0.0824 0.7186 0.8827 0.069 Uiso 0.50 1 calc PR
H17F H 0.1383 0.7638 0.8360 0.069 Uiso 0.50 1 calc PR
C18 C 0.22926(17) 0.3823(2) 0.8575(2) 0.0360(7) Uani 1 1 d .
H18A H 0.2050 0.3311 0.8807 0.054 Uiso 1 1 calc R
H18B H 0.2646 0.4105 0.9055 0.054 Uiso 1 1 calc R
H18C H 0.2514 0.3558 0.8133 0.054 Uiso 1 1 calc R
C19 C -0.22011(15) -0.0955(2) 0.13079(18) 0.0281(6) Uani 1 1 d .
N1 N 0.09889(11) 0.21402(16) 0.64025(13) 0.0198(5) Uani 1 1 d .
N2 N 0.13082(11) 0.35354(16) 0.69119(14) 0.0215(5) Uani 1 1 d .
N3 N -0.02833(12) 0.12420(16) 0.37257(14) 0.0241(5) Uani 1 1 d .
F1 F -0.21622(10) -0.13721(14) 0.20747(11) 0.0437(5) Uani 1 1 d .
F2 F -0.20798(10) -0.16175(12) 0.07553(11) 0.0392(4) Uani 1 1 d .
F3 F -0.28478(9) -0.06475(13) 0.10016(13) 0.0411(5) Uani 1 1 d .
S1 S -0.15891(4) 0.00388(5) 0.13998(5) 0.02530(16) Uani 1 1 d .
O1 O -0.09197(10) -0.04150(14) 0.16872(13) 0.0298(5) Uani 1 1 d .
O2 O -0.17712(11) 0.06489(16) 0.20457(15) 0.0411(6) Uani 1 1 d .
O3 O -0.17390(11) 0.04227(16) 0.05242(14) 0.0401(6) Uani 1 1 d .

loop_
_atom_site_aniso_label
_atom_site_aniso_U_11
_atom_site_aniso_U_22
_atom_site_aniso_U_33
_atom_site_aniso_U_23
_atom_site_aniso_U_13
_atom_site_aniso_U_12
Ag1 0.02481(16) 0.02225(16) 0.01657(15) 0.000 0.00439(12) 0.000
Ag2 0.03301(18) 0.03381(19) 0.01377(15) 0.000 0.00270(12) 0.000
C1 0.0230(14) 0.0227(14) 0.0125(12) 0.0017(11) 0.0000(11) 0.0003(12)
C2 0.0247(15) 0.0311(16) 0.0192(14) -0.0019(12) 0.0058(12) 0.0001(12)
C3 0.0236(15) 0.0322(16) 0.0236(15) -0.0015(13) 0.0055(12) -0.0059(12)
C4 0.0286(15) 0.0178(14) 0.0186(13) -0.0011(11) 0.0041(11) -0.0024(11)
C5 0.0254(15) 0.0163(13) 0.0181(13) -0.0014(11) 0.0026(11) -0.0073(11)
C6 0.0270(15) 0.0312(17) 0.0248(15) -0.0078(13) 0.0064(12) -0.0029(13)
C7 0.0232(15) 0.0362(17) 0.0283(16) -0.0067(14) 0.0005(12) 0.0030(13)
C8 0.0260(16) 0.0280(15) 0.0226(15) -0.0012(12) -0.0037(12) -0.0049(13)
C9 0.0248(14) 0.0206(14) 0.0194(13) 0.0008(11) 0.0034(11) -0.0025(12)
C10 0.0279(15) 0.0211(14) 0.0183(13) -0.0022(11) 0.0036(12) -0.0062(12)
C11 0.0320(16) 0.0265(16) 0.0219(14) 0.0033(12) -0.0004(12) -0.0023(13)
C12 0.0390(17) 0.0233(15) 0.0308(16) 0.0045(13) 0.0016(13) 0.0025(14)
C13 0.0429(18) 0.0201(15) 0.0282(15) -0.0021(12) 0.0089(14) -0.0038(13)
C14 0.0355(17) 0.0264(16) 0.0203(14) -0.0018(13) -0.0031(13) -0.0062(13)
C15 0.0276(15) 0.0239(15) 0.0187(14) 0.0011(12) 0.0009(12) -0.0033(12)
C16 0.053(2) 0.0356(19) 0.0335(18) 0.0013(16) -0.0144(16) 0.0032(17)
C17 0.070(3) 0.0268(17) 0.0350(18) -0.0048(15) 0.0031(17) 0.0020(17)
C18 0.0404(18) 0.0343(18) 0.0265(16) -0.0012(13) -0.0052(13) 0.0050(14)
C19 0.0313(16) 0.0271(16) 0.0235(14) 0.0002(13) 0.0019(12) -0.0018(13)
N1 0.0218(12) 0.0229(12) 0.0133(11) 0.0005(9) 0.0016(9) -0.0008(10)
N2 0.0237(12) 0.0213(12) 0.0183(11) -0.0024(10) 0.0028(10) -0.0049(10)
N3 0.0273(13) 0.0255(13) 0.0173(11) -0.0037(10) 0.0014(10) -0.0055(10)
F1 0.0535(12) 0.0463(11) 0.0309(10) 0.0116(9) 0.0095(9) -0.0069(9)
F2 0.0528(12) 0.0266(10) 0.0371(10) -0.0098(8) 0.0089(9) -0.0075(8)
F3 0.0238(9) 0.0431(11) 0.0516(12) 0.0013(9) -0.0006(8) -0.0050(8)
S1 0.0235(4) 0.0223(4) 0.0261(4) -0.0020(3) -0.0019(3) -0.0008(3)
O1 0.0257(11) 0.0321(11) 0.0285(11) -0.0026(9) 0.0004(9) 0.0037(9)
O2 0.0306(12) 0.0382(13) 0.0489(14) -0.0196(11) -0.0011(10) 0.0033(10)
O3 0.0364(13) 0.0392(13) 0.0370(13) 0.0145(10) -0.0064(10) -0.0091(10)

loop_
_atom_type_symbol
_atom_type_description
_atom_type_scat_dispersion_real
_atom_type_scat_dispersion_imag
_atom_type_scat_source
C C 0.0033 0.0016 'International Tables Vol C Tables 4.2.6.8 and 6.1.1.4'
H H 0.0000 0.0000 'International Tables Vol C Tables 4.2.6.8 and 6.1.1.4'
Ag Ag -0.8971 1.1015 'International Tables Vol C Tables 4.2.6.8 and 6.1.1.4'
F F 0.0171 0.0103 'International Tables Vol C Tables 4.2.6.8 and 6.1.1.4'
N N 0.0061 0.0033 'International Tables Vol C Tables 4.2.6.8 and 6.1.1.4'
O O 0.0106 0.0060 'International Tables Vol C Tables 4.2.6.8 and 6.1.1.4'
S S 0.1246 0.1234 'International Tables Vol C Tables 4.2.6.8 and 6.1.1.4'

loop_
_geom_angle_atom_site_label_1
_geom_angle_atom_site_label_2
_geom_angle_atom_site_label_3
_geom_angle
_geom_angle_site_symmetry_1
_geom_angle_site_symmetry_3
C1 Ag1 C1 177.15(15) 2_556 .
N3 Ag2 N3 151.28(12) . 2
N1 C1 N2 104.8(2) . .
N1 C1 Ag1 127.48(19) . .
N2 C1 Ag1 127.72(19) . .
C3 C2 N1 106.7(2) . .
C3 C2 H2 126.7 . .
N1 C2 H2 126.7 . .
C2 C3 N2 106.5(2) . .
C2 C3 H3 126.8 . .
N2 C3 H3 126.8 . .
N1 C4 C5 110.8(2) . .
N1 C4 H4A 109.5 . .
C5 C4 H4A 109.5 . .
N1 C4 H4B 109.5 . .
C5 C4 H4B 109.5 . .
H4A C4 H4B 108.1 . .
C6 C5 C9 118.0(2) . .
C6 C5 C4 122.0(2) . .
C9 C5 C4 119.9(2) . .
C7 C6 C5 119.4(3) . .
C7 C6 H6 120.3 . .
C5 C6 H6 120.3 . .
C6 C7 C8 119.2(3) . .
C6 C7 H7 120.4 . .
C8 C7 H7 120.4 . .
N3 C8 C7 122.6(3) . .
N3 C8 H8 118.7 . .
C7 C8 H8 118.7 . .
N3 C9 C5 123.3(3) . .
N3 C9 H9 118.4 . .
C5 C9 H9 118.4 . .
C11 C10 C15 122.1(3) . .
C11 C10 N2 118.8(2) . .
C15 C10 N2 119.0(2) . .
C12 C11 C10 117.7(3) . .
C12 C11 C16 120.5(3) . .
C10 C11 C16 121.8(3) . .
C11 C12 C13 122.1(3) . .
C11 C12 H12 118.9 . .
C13 C12 H12 118.9 . .
C14 C13 C12 118.5(3) . .
C14 C13 C17 120.9(3) . .
C12 C13 C17 120.5(3) . .
C13 C14 C15 121.8(3) . .
C13 C14 H14 119.1 . .
C15 C14 H14 119.1 . .
C10 C15 C14 117.8(3) . .
C10 C15 C18 122.1(3) . .
C14 C15 C18 120.1(3) . .
C11 C16 H16A 109.5 . .
C11 C16 H16B 109.5 . .
H16A C16 H16B 109.5 . .
C11 C16 H16C 109.5 . .
H16A C16 H16C 109.5 . .
H16B C16 H16C 109.5 . .
C13 C17 H17A 109.5 . .
C13 C17 H17B 109.5 . .
H17A C17 H17B 109.5 . .
C13 C17 H17C 109.5 . .
H17A C17 H17C 109.5 . .
H17B C17 H17C 109.5 . .
C13 C17 H17D 109.5 . .
H17A C17 H17D 141.1 . .
H17B C17 H17D 56.3 . .
H17C C17 H17D 56.3 . .
C13 C17 H17E 109.5 . .
H17A C17 H17E 56.3 . .
H17B C17 H17E 141.1 . .
H17C C17 H17E 56.3 . .
H17D C17 H17E 109.5 . .
C13 C17 H17F 109.5 . .
H17A C17 H17F 56.3 . .
H17B C17 H17F 56.3 . .
H17C C17 H17F 141.1 . .
H17D C17 H17F 109.5 . .
H17E C17 H17F 109.5 . .
C15 C18 H18A 109.5 . .
C15 C18 H18B 109.5 . .
H18A C18 H18B 109.5 . .
C15 C18 H18C 109.5 . .
H18A C18 H18C 109.5 . .
H18B C18 H18C 109.5 . .
F1 C19 F2 108.0(2) . .
F1 C19 F3 108.1(2) . .
F2 C19 F3 107.4(2) . .
F1 C19 S1 111.7(2) . .
F2 C19 S1 110.9(2) . .
F3 C19 S1 110.7(2) . .
C1 N1 C2 111.1(2) . .
C1 N1 C4 124.4(2) . .
C2 N1 C4 124.3(2) . .
C1 N2 C3 111.0(2) . .
C1 N2 C10 123.3(2) . .
C3 N2 C10 125.7(2) . .
C8 N3 C9 117.5(2) . .
C8 N3 Ag2 120.90(18) . .
C9 N3 Ag2 121.13(18) . .
O2 S1 O3 115.19(14) . .
O2 S1 O1 114.14(12) . .
O3 S1 O1 115.14(13) . .
O2 S1 C19 103.17(14) . .
O3 S1 C19 103.02(13) . .
O1 S1 C19 103.90(13) . .

loop_
_geom_bond_atom_site_label_1
_geom_bond_atom_site_label_2
_geom_bond_distance
_geom_bond_site_symmetry_2
Ag1 C1 2.081(3) 2_556
Ag1 C1 2.081(3) .
Ag2 N3 2.200(2) .
Ag2 N3 2.200(2) 2
C1 N1 1.348(3) .
C1 N2 1.352(3) .
C2 C3 1.352(4) .
C2 N1 1.381(3) .
C2 H2 0.9500 .
C3 N2 1.383(4) .
C3 H3 0.9500 .
C4 N1 1.468(3) .
C4 C5 1.510(4) .
C4 H4A 0.9900 .
C4 H4B 0.9900 .
C5 C6 1.383(4) .
C5 C9 1.384(4) .
C6 C7 1.373(4) .
C6 H6 0.9500 .
C7 C8 1.380(4) .
C7 H7 0.9500 .
C8 N3 1.342(4) .
C8 H8 0.9500 .
C9 N3 1.345(3) .
C9 H9 0.9500 .
C10 C11 1.393(4) .
C10 C15 1.393(4) .
C10 N2 1.448(3) .
C11 C12 1.387(4) .
C11 C16 1.500(4) .
C12 C13 1.389(4) .
C12 H12 0.9500 .
C13 C14 1.379(4) .
C13 C17 1.508(4) .
C14 C15 1.395(4) .
C14 H14 0.9500 .
C15 C18 1.497(4) .
C16 H16A 0.9800 .
C16 H16B 0.9800 .
C16 H16C 0.9800 .
C17 H17A 0.9800 .
C17 H17B 0.9800 .
C17 H17C 0.9800 .
C17 H17D 0.9800 .
C17 H17E 0.9800 .
C17 H17F 0.9800 .
C18 H18A 0.9800 .
C18 H18B 0.9800 .
C18 H18C 0.9800 .
C19 F1 1.322(3) .
C19 F2 1.328(3) .
C19 F3 1.332(3) .
C19 S1 1.827(3) .
S1 O2 1.435(2) .
S1 O3 1.438(2) .
S1 O1 1.446(2) .

loop_
_geom_torsion_atom_site_label_1
_geom_torsion_atom_site_label_2
_geom_torsion_atom_site_label_3
_geom_torsion_atom_site_label_4
_geom_torsion
_geom_torsion_site_symmetry_1
N1 C2 C3 N2 -0.4(3) .
N1 C4 C5 C6 -78.3(3) .
N1 C4 C5 C9 99.6(3) .
C9 C5 C6 C7 -0.2(4) .
C4 C5 C6 C7 177.7(3) .
C5 C6 C7 C8 0.7(4) .
C6 C7 C8 N3 -0.7(5) .
C6 C5 C9 N3 -0.3(4) .
C4 C5 C9 N3 -178.2(2) .
C15 C10 C11 C12 -1.2(4) .
N2 C10 C11 C12 178.6(3) .
C15 C10 C11 C16 178.4(3) .
N2 C10 C11 C16 -1.8(4) .
C10 C11 C12 C13 -0.1(5) .
C16 C11 C12 C13 -179.7(3) .
C11 C12 C13 C14 1.2(5) .
C11 C12 C13 C17 -178.1(3) .
C12 C13 C14 C15 -1.1(5) .
C17 C13 C14 C15 178.2(3) .
C11 C10 C15 C14 1.3(4) .
N2 C10 C15 C14 -178.5(2) .
C11 C10 C15 C18 -179.1(3) .
N2 C10 C15 C18 1.1(4) .
C13 C14 C15 C10 -0.1(4) .
C13 C14 C15 C18 -179.7(3) .
N2 C1 N1 C2 -0.5(3) .
Ag1 C1 N1 C2 179.06(18) .
N2 C1 N1 C4 -174.7(2) .
Ag1 C1 N1 C4 4.9(4) .
C3 C2 N1 C1 0.6(3) .
C3 C2 N1 C4 174.8(2) .
C5 C4 N1 C1 88.8(3) .
C5 C4 N1 C2 -84.7(3) .
N1 C1 N2 C3 0.3(3) .
Ag1 C1 N2 C3 -179.33(19) .
N1 C1 N2 C10 178.4(2) .
Ag1 C1 N2 C10 -1.2(4) .
C2 C3 N2 C1 0.1(3) .
C2 C3 N2 C10 -178.0(2) .
C11 C10 N2 C1 -76.7(3) .
C15 C10 N2 C1 103.0(3) .
C11 C10 N2 C3 101.2(3) .
C15 C10 N2 C3 -79.1(3) .
C7 C8 N3 C9 0.3(4) .
C7 C8 N3 Ag2 -172.1(2) .
C5 C9 N3 C8 0.2(4) .
C5 C9 N3 Ag2 172.54(19) .
N3 Ag2 N3 C8 63.0(2) 2
N3 Ag2 N3 C9 -109.1(2) 2
F1 C19 S1 O2 -56.6(2) .
F2 C19 S1 O2 -177.11(19) .
F3 C19 S1 O2 63.8(2) .
F1 C19 S1 O3 -176.8(2) .
F2 C19 S1 O3 62.7(2) .
F3 C19 S1 O3 -56.4(2) .
F1 C19 S1 O1 62.8(2) .
F2 C19 S1 O1 -57.7(2) .
F3 C19 S1 O1 -176.81(19) .
